data_4320003
loop_
_publ_author_name
'George E. Greco'
'Richard R. Schrock'

_publ_section_title
;
 Synthesis, Structure, and Electrochemical Studies of Molybdenum and
 Tungsten Dinitrogen, Diazenido, and Hydrazido Complexes That Contain
 Aryl-Substituted Triamidoamine Ligands
;
_journal_name_full 'Inorganic Chemistry'
_journal_page_first 3861
_journal_page_last 3878
_journal_paper_doi 10.1021/ic001123n
_journal_volume 40
_journal_year 2001
_chemical_formula_sum 'C46 H71 Mo N6 Na O5'
_chemical_formula_weight 907.02
_chemical_name_systematic
;
 ?
;
_space_group_IT_number 78
_symmetry_cell_setting tetragonal
_symmetry_space_group_name_Hall 'P 4cw'
_symmetry_space_group_name_H-M 'P 43'
_atom_sites_solution_hydrogens geom
_atom_sites_solution_primary direct
_atom_sites_solution_secondary difmap
_audit_creation_method SHELXL-97
_cell_angle_alpha 90.00
_cell_angle_beta 90.00
_cell_angle_gamma 90.00
_cell_formula_units_Z 4
_cell_length_a 17.1059(7)
_cell_length_b 17.1059(7)
_cell_length_c 16.8153(10)
_cell_measurement_temperature 293(2)
_cell_volume 4920.4(4)
_computing_cell_refinement 'Bruker SMART'
_computing_data_collection 'Bruker SMART'
_computing_data_reduction 'Bruker SHELXTL'
_computing_molecular_graphics 'Bruker SHELXTL'
_computing_publication_material 'Bruker SHELXTL'
_computing_structure_refinement 'SHELXL-97 (Sheldrick, 1997)'
_computing_structure_solution 'SHELXS-97 (Sheldrick, 1990)'
_diffrn_ambient_temperature 293(2)
_diffrn_measured_fraction_theta_full 0.999
_diffrn_measured_fraction_theta_max 0.999
_diffrn_measurement_device_type 'CCD area detector'
_diffrn_measurement_method 'phi and omega scans'
_diffrn_radiation_monochromator graphite
_diffrn_radiation_source 'fine-focus sealed tube'
_diffrn_radiation_type MoK\a
_diffrn_radiation_wavelength 0.71073
_diffrn_reflns_av_R_equivalents 0.0606
_diffrn_reflns_av_sigmaI/netI 0.0709
_diffrn_reflns_limit_h_max 19
_diffrn_reflns_limit_h_min -18
_diffrn_reflns_limit_k_max 18
_diffrn_reflns_limit_k_min -19
_diffrn_reflns_limit_l_max 18
_diffrn_reflns_limit_l_min -14
_diffrn_reflns_number 19998
_diffrn_reflns_theta_full 23.28
_diffrn_reflns_theta_max 23.28
_diffrn_reflns_theta_min 2.66
_exptl_absorpt_coefficient_mu 0.323
_exptl_absorpt_correction_type none
_exptl_crystal_density_diffrn 1.224
_exptl_crystal_density_method 'not measured'
_exptl_crystal_F_000 1928
_refine_diff_density_max 0.369
_refine_diff_density_min -0.265
_refine_diff_density_rms 0.046
_refine_ls_abs_structure_details 'Flack H D (1983), Acta Cryst. A39, 876-881'
_refine_ls_abs_structure_Flack -0.07(3)
_refine_ls_extinction_method none
_refine_ls_goodness_of_fit_ref 0.937
_refine_ls_hydrogen_treatment mixed
_refine_ls_matrix_type full
_refine_ls_number_parameters 532
_refine_ls_number_reflns 6085
_refine_ls_number_restraints 1
_refine_ls_restrained_S_all 0.936
_refine_ls_R_factor_all 0.0602
_refine_ls_R_factor_gt 0.0398
_refine_ls_shift/su_max 0.078
_refine_ls_shift/su_mean 0.008
_refine_ls_structure_factor_coef Fsqd
_refine_ls_weighting_details 'calc w=1/[\s^2^(Fo^2^)+(0.0475P)^2^+0.0000P] where P=(Fo^2^+2Fc^2^)/3'
_refine_ls_weighting_scheme calc
_refine_ls_wR_factor_gt 0.0807
_refine_ls_wR_factor_ref 0.0858
_reflns_number_gt 4755
_reflns_number_total 6085
_reflns_threshold_expression >2sigma(I)
_cod_data_source_file ic001123n_3.cif
_cod_data_source_block C46H71MoN6NaO5
_cod_depositor_comments
;
The following automatic conversions were performed:

'_symmetry_cell_setting' value 'Tetragonal' changed to 'tetragonal'
according to the built-in table from CIF Core dictionary named
'cif_core.dic' version 2.4.1 from 2010-06-29.

Automatic conversion script
Id: cif_fix_values 1646 2011-03-28 12:23:43Z adriana 
;
_cod_database_code 4320003

loop_
_symmetry_equiv_pos_as_xyz
'x, y, z'
'-x, -y, z+1/2'
'-y, x, z+3/4'
'y, -x, z+1/4'

loop_
_atom_site_label
_atom_site_type_symbol
_atom_site_fract_x
_atom_site_fract_y
_atom_site_fract_z
_atom_site_U_iso_or_equiv
_atom_site_adp_type
_atom_site_occupancy
_atom_site_symmetry_multiplicity
_atom_site_calc_flag
_atom_site_refinement_flags
_atom_site_disorder_assembly
_atom_site_disorder_group
Mo1 Mo 0.95121(2) 0.75999(2) 0.22592(3) 0.03495(12) Uani 1 1 d . . .
Na1 Na 1.03036(12) 0.57400(12) -0.01736(16) 0.0630(6) Uani 1 1 d . . .
N1 N 0.8998(2) 0.8395(2) 0.1554(3) 0.0437(12) Uani 1 1 d . . .
N2 N 1.0640(2) 0.7759(2) 0.2662(2) 0.0358(10) Uani 1 1 d . . .
N3 N 0.8747(2) 0.7042(2) 0.2989(3) 0.0417(11) Uani 1 1 d . . .
N4 N 0.9288(2) 0.8546(2) 0.3132(3) 0.0420(11) Uani 1 1 d . . .
N5 N 0.9703(2) 0.6828(3) 0.1472(3) 0.0416(11) Uani 1 1 d . . .
N6 N 0.9823(3) 0.6370(3) 0.0976(3) 0.0526(14) Uani 1 1 d . . .
C1 C 0.8804(3) 0.8343(3) 0.0746(4) 0.0441(14) Uani 1 1 d . . .
C2 C 0.8826(3) 0.8974(4) 0.0225(4) 0.0580(17) Uani 1 1 d . . .
H2A H 0.8987 0.9457 0.0418 0.070 Uiso 1 1 calc R . .
C3 C 0.8619(4) 0.8914(5) -0.0568(4) 0.071(2) Uani 1 1 d . . .
H3A H 0.8633 0.9357 -0.0887 0.085 Uiso 1 1 calc R . .
C4 C 0.8390(3) 0.8206(5) -0.0897(4) 0.0695(19) Uani 1 1 d . . .
C5 C 0.8360(3) 0.7578(4) -0.0382(4) 0.0601(17) Uani 1 1 d . . .
H5A H 0.8207 0.7093 -0.0578 0.072 Uiso 1 1 calc R . .
C6 C 0.8551(3) 0.7641(4) 0.0423(4) 0.0507(15) Uani 1 1 d . . .
H6A H 0.8508 0.7204 0.0749 0.061 Uiso 1 1 calc R . .
C7 C 0.8147(4) 0.8169(6) -0.1758(5) 0.090(2) Uani 1 1 d . . .
C8 C 0.8807(4) 0.8438(5) -0.2290(5) 0.109(3) Uani 1 1 d . . .
H8A H 0.8957 0.8960 -0.2147 0.164 Uiso 1 1 calc R . .
H8B H 0.8637 0.8430 -0.2834 0.164 Uiso 1 1 calc R . .
H8C H 0.9247 0.8094 -0.2228 0.164 Uiso 1 1 calc R . .
C9 C 0.7435(4) 0.8669(6) -0.1907(5) 0.123(3) Uani 1 1 d . . .
H9A H 0.7011 0.8488 -0.1582 0.185 Uiso 1 1 calc R . .
H9B H 0.7291 0.8634 -0.2458 0.185 Uiso 1 1 calc R . .
H9C H 0.7552 0.9202 -0.1776 0.185 Uiso 1 1 calc R . .
C10 C 0.7961(4) 0.7334(6) -0.2023(4) 0.114(3) Uani 1 1 d . . .
H10A H 0.7540 0.7131 -0.1708 0.172 Uiso 1 1 calc R . .
H10B H 0.8415 0.7011 -0.1955 0.172 Uiso 1 1 calc R . .
H10C H 0.7811 0.7336 -0.2573 0.172 Uiso 1 1 calc R . .
C11 C 0.8868(3) 0.9179(3) 0.1896(4) 0.0540(16) Uani 1 1 d . . .
H11A H 0.8426 0.9428 0.1639 0.065 Uiso 1 1 calc R . .
H11B H 0.9327 0.9502 0.1814 0.065 Uiso 1 1 calc R . .
C12 C 0.8710(3) 0.9091(3) 0.2777(4) 0.0514(16) Uani 1 1 d . . .
H12A H 0.8747 0.9597 0.3035 0.062 Uiso 1 1 calc R . .
H12B H 0.8185 0.8891 0.2858 0.062 Uiso 1 1 calc R . .
C13 C 1.1293(3) 0.7275(3) 0.2615(3) 0.0336(12) Uani 1 1 d . . .
C14 C 1.1427(3) 0.6795(3) 0.1963(3) 0.0395(13) Uani 1 1 d . . .
H14A H 1.1085 0.6818 0.1534 0.047 Uiso 1 1 calc R . .
C15 C 1.2052(3) 0.6285(3) 0.1932(3) 0.0424(14) Uani 1 1 d . . .
H15A H 1.2111 0.5971 0.1484 0.051 Uiso 1 1 calc R . .
C16 C 1.2596(3) 0.6221(3) 0.2540(3) 0.0440(15) Uani 1 1 d . . .
C17 C 1.2498(3) 0.6716(3) 0.3175(3) 0.0502(15) Uani 1 1 d . . .
H17A H 1.2857 0.6705 0.3590 0.060 Uiso 1 1 calc R . .
C18 C 1.1865(3) 0.7237(3) 0.3212(3) 0.0451(13) Uani 1 1 d . . .
H18A H 1.1824 0.7569 0.3647 0.054 Uiso 1 1 calc R . .
C19 C 1.3233(3) 0.5597(3) 0.2509(4) 0.0521(17) Uani 1 1 d . . .
C20 C 1.3819(4) 0.5689(5) 0.3176(5) 0.111(3) Uani 1 1 d . . .
H20A H 1.4209 0.5287 0.3136 0.166 Uiso 1 1 calc R . .
H20B H 1.3556 0.5647 0.3678 0.166 Uiso 1 1 calc R . .
H20C H 1.4066 0.6192 0.3137 0.166 Uiso 1 1 calc R . .
C21 C 1.3713(4) 0.5702(4) 0.1736(5) 0.087(2) Uani 1 1 d . . .
H21A H 1.3373 0.5656 0.1284 0.131 Uiso 1 1 calc R . .
H21B H 1.4110 0.5305 0.1709 0.131 Uiso 1 1 calc R . .
H21C H 1.3955 0.6208 0.1736 0.131 Uiso 1 1 calc R . .
C22 C 1.2904(4) 0.4795(4) 0.2491(7) 0.136(4) Uani 1 1 d . . .
H22A H 1.2538 0.4752 0.2061 0.204 Uiso 1 1 calc R . .
H22B H 1.2642 0.4690 0.2985 0.204 Uiso 1 1 calc R . .
H22C H 1.3319 0.4424 0.2417 0.204 Uiso 1 1 calc R . .
C23 C 1.0700(3) 0.8340(3) 0.3314(3) 0.0422(13) Uani 1 1 d . . .
H23A H 1.1202 0.8601 0.3285 0.051 Uiso 1 1 calc R . .
H23B H 1.0668 0.8074 0.3822 0.051 Uiso 1 1 calc R . .
C24 C 1.0056(3) 0.8936(3) 0.3257(3) 0.0497(15) Uani 1 1 d . . .
H24A H 1.0040 0.9242 0.3742 0.060 Uiso 1 1 calc R . .
H24B H 1.0161 0.9289 0.2818 0.060 Uiso 1 1 calc R . .
C25 C 0.8272(3) 0.6409(3) 0.2786(3) 0.0398(13) Uani 1 1 d . . .
C26 C 0.8563(3) 0.5776(3) 0.2367(4) 0.0471(14) Uani 1 1 d . . .
H26A H 0.9097 0.5755 0.2262 0.057 Uiso 1 1 calc R . .
C27 C 0.8097(3) 0.5181(3) 0.2100(4) 0.0573(16) Uani 1 1 d . . .
H27A H 0.8324 0.4770 0.1821 0.069 Uiso 1 1 calc R . .
C28 C 0.7284(3) 0.5170(3) 0.2233(5) 0.0551(15) Uani 1 1 d . . .
C29 C 0.7011(3) 0.5756(3) 0.2694(4) 0.0601(17) Uani 1 1 d . . .
H29A H 0.6483 0.5759 0.2825 0.072 Uiso 1 1 calc R . .
C30 C 0.7478(3) 0.6354(3) 0.2982(4) 0.0530(15) Uani 1 1 d . . .
H30A H 0.7259 0.6730 0.3314 0.064 Uiso 1 1 calc R . .
C31 C 0.6759(5) 0.4534(4) 0.1883(5) 0.079(2) Uani 1 1 d . . .
C32 C 0.6974(5) 0.3739(4) 0.2264(6) 0.118(3) Uani 1 1 d . . .
H32A H 0.7513 0.3622 0.2157 0.178 Uiso 1 1 calc R . .
H32B H 0.6649 0.3336 0.2043 0.178 Uiso 1 1 calc R . .
H32C H 0.6893 0.3765 0.2828 0.178 Uiso 1 1 calc R . .
C33 C 0.6878(5) 0.4509(5) 0.1011(5) 0.121(3) Uani 1 1 d . . .
H33A H 0.7418 0.4406 0.0898 0.181 Uiso 1 1 calc R . .
H33B H 0.6731 0.5002 0.0784 0.181 Uiso 1 1 calc R . .
H33C H 0.6561 0.4102 0.0787 0.181 Uiso 1 1 calc R . .
C34 C 0.5904(4) 0.4680(5) 0.2066(7) 0.142(4) Uani 1 1 d . . .
H34A H 0.5593 0.4272 0.1836 0.213 Uiso 1 1 calc R . .
H34B H 0.5749 0.5174 0.1847 0.213 Uiso 1 1 calc R . .
H34C H 0.5828 0.4687 0.2632 0.213 Uiso 1 1 calc R . .
C35 C 0.8404(3) 0.7550(3) 0.3609(3) 0.0507(16) Uani 1 1 d . . .
H35A H 0.8257 0.7238 0.4067 0.061 Uiso 1 1 calc R . .
H35B H 0.7937 0.7802 0.3404 0.061 Uiso 1 1 calc R . .
C36 C 0.8999(3) 0.8166(3) 0.3855(3) 0.0518(16) Uani 1 1 d . . .
H36A H 0.8756 0.8549 0.4202 0.062 Uiso 1 1 calc R . .
H36B H 0.9428 0.7923 0.4139 0.062 Uiso 1 1 calc R . .
O1 O 1.1714(2) 0.5458(3) -0.0031(3) 0.0810(13) Uani 1 1 d . . .
C37 C 1.1919(4) 0.4646(4) 0.0052(5) 0.092(2) Uani 1 1 d . . .
H37A H 1.2442 0.4593 0.0268 0.110 Uiso 1 1 calc R . .
H37B H 1.1899 0.4384 -0.0459 0.110 Uiso 1 1 calc R . .
C38 C 1.1339(6) 0.4309(5) 0.0601(6) 0.115(3) Uani 1 1 d . . .
H38A H 1.1470 0.3765 0.0692 0.137 Uiso 1 1 calc R . .
H38B H 1.1376 0.4579 0.1107 0.137 Uiso 1 1 calc R . .
O2 O 1.0556(4) 0.4351(3) 0.0333(3) 0.1030(16) Uani 1 1 d . . .
C39 C 1.0351(5) 0.3765(4) -0.0207(6) 0.105(3) Uani 1 1 d . . .
H39A H 1.0270 0.3273 0.0068 0.125 Uiso 1 1 calc R . .
H39B H 1.0762 0.3694 -0.0598 0.125 Uiso 1 1 calc R . .
C40 C 0.9625(7) 0.4022(6) -0.0594(6) 0.146(5) Uani 1 1 d . . .
H40A H 0.9438 0.3616 -0.0948 0.176 Uiso 1 1 calc R . .
H40B H 0.9227 0.4115 -0.0194 0.176 Uiso 1 1 calc R . .
O3 O 0.9753(5) 0.4694(4) -0.1017(5) 0.161(3) Uani 1 1 d . . .
C41 C 0.9297(5) 0.4872(6) -0.1632(6) 0.114(3) Uani 1 1 d . . .
H41A H 0.8771 0.4985 -0.1448 0.137 Uiso 1 1 calc R . .
H41B H 0.9272 0.4433 -0.1997 0.137 Uiso 1 1 calc R . .
C42 C 0.9628(7) 0.5573(5) -0.2049(6) 0.129(4) Uani 1 1 d . . .
H42A H 1.0114 0.5433 -0.2310 0.154 Uiso 1 1 calc R . .
H42B H 0.9264 0.5754 -0.2452 0.154 Uiso 1 1 calc R . .
O4 O 0.9757(4) 0.6137(5) -0.1527(4) 0.141(2) Uani 1 1 d . . .
C43 C 1.0207(6) 0.6783(5) -0.1826(6) 0.121(3) Uani 1 1 d . . .
H43A H 1.0009 0.7262 -0.1592 0.145 Uiso 1 1 calc R . .
H43B H 1.0131 0.6818 -0.2396 0.145 Uiso 1 1 calc R . .
C44 C 1.1049(5) 0.6728(4) -0.1662(6) 0.099(3) Uani 1 1 d . . .
H44A H 1.1262 0.6251 -0.1887 0.119 Uiso 1 1 calc R . .
H44B H 1.1323 0.7171 -0.1889 0.119 Uiso 1 1 calc R . .
O5 O 1.1120(3) 0.6725(3) -0.0855(4) 0.0837(14) Uani 1 1 d . . .
C45 C 1.1928(4) 0.6686(4) -0.0590(5) 0.092(2) Uani 1 1 d . . .
H45A H 1.2258 0.6973 -0.0957 0.111 Uiso 1 1 calc R . .
H45B H 1.1974 0.6929 -0.0071 0.111 Uiso 1 1 calc R . .
C46 C 1.2193(4) 0.5876(5) -0.0544(5) 0.090(2) Uani 1 1 d . . .
H46A H 1.2180 0.5641 -0.1069 0.108 Uiso 1 1 calc R . .
H46B H 1.2728 0.5860 -0.0353 0.108 Uiso 1 1 calc R . .

loop_
_atom_site_aniso_label
_atom_site_aniso_U_11
_atom_site_aniso_U_22
_atom_site_aniso_U_33
_atom_site_aniso_U_23
_atom_site_aniso_U_13
_atom_site_aniso_U_12
Mo1 0.0341(3) 0.0334(3) 0.0373(2) -0.0026(2) 0.0039(2) 0.0027(2)
Na1 0.0603(13) 0.0657(13) 0.0631(15) -0.0244(15) 0.0137(14) -0.0096(11)
N1 0.037(3) 0.045(3) 0.049(3) 0.008(2) 0.006(2) 0.010(2)
N2 0.040(2) 0.030(2) 0.037(2) -0.0055(19) 0.0034(19) 0.0024(19)
N3 0.045(3) 0.037(3) 0.043(3) 0.001(2) 0.008(2) 0.000(2)
N4 0.045(3) 0.029(2) 0.052(3) -0.009(2) 0.014(2) 0.004(2)
N5 0.034(2) 0.048(3) 0.043(3) -0.005(2) -0.004(2) 0.006(2)
N6 0.038(3) 0.061(3) 0.058(4) -0.029(3) 0.004(2) 0.006(2)
C1 0.022(3) 0.061(4) 0.049(4) 0.016(3) 0.004(3) 0.014(3)
C2 0.036(3) 0.075(5) 0.063(5) 0.018(4) -0.005(3) 0.005(3)
C3 0.047(4) 0.095(6) 0.070(5) 0.041(4) 0.000(3) 0.010(4)
C4 0.042(4) 0.115(6) 0.052(4) 0.018(5) -0.003(3) 0.013(4)
C5 0.051(3) 0.081(4) 0.048(5) 0.014(4) -0.005(3) 0.013(3)
C6 0.034(3) 0.065(4) 0.054(4) 0.009(3) -0.003(3) 0.010(3)
C7 0.071(5) 0.138(7) 0.060(5) 0.019(5) -0.008(4) 0.019(5)
C8 0.088(6) 0.173(8) 0.067(5) 0.042(6) -0.010(5) 0.033(6)
C9 0.087(6) 0.203(10) 0.080(6) 0.024(6) -0.025(5) 0.048(6)
C10 0.087(6) 0.211(11) 0.046(5) 0.014(6) -0.029(4) 0.027(6)
C11 0.043(3) 0.039(3) 0.081(5) 0.004(3) -0.002(3) 0.013(3)
C12 0.044(3) 0.041(3) 0.069(5) -0.013(3) 0.009(3) 0.002(3)
C13 0.029(3) 0.033(3) 0.038(3) 0.002(2) 0.002(2) -0.008(2)
C14 0.036(3) 0.045(3) 0.037(3) 0.000(3) -0.005(2) -0.004(3)
C15 0.048(3) 0.037(3) 0.042(3) -0.002(2) 0.001(3) 0.000(3)
C16 0.043(3) 0.047(3) 0.042(4) 0.000(3) -0.001(3) -0.001(3)
C17 0.050(4) 0.060(4) 0.041(4) 0.001(3) -0.014(3) 0.004(3)
C18 0.053(3) 0.050(3) 0.032(3) -0.003(3) -0.003(3) 0.003(3)
C19 0.042(3) 0.053(4) 0.061(5) 0.006(3) -0.010(3) 0.008(3)
C20 0.103(6) 0.112(6) 0.117(7) -0.031(6) -0.041(6) 0.059(5)
C21 0.076(5) 0.094(5) 0.092(6) 0.007(5) 0.007(5) 0.039(4)
C22 0.077(5) 0.069(5) 0.262(14) 0.031(7) -0.002(7) 0.026(4)
C23 0.045(3) 0.037(3) 0.044(4) -0.010(3) 0.006(3) -0.006(2)
C24 0.057(4) 0.041(3) 0.052(4) -0.011(3) 0.009(3) -0.012(3)
C25 0.037(3) 0.035(3) 0.047(4) 0.002(3) -0.003(3) 0.003(2)
C26 0.042(3) 0.035(3) 0.064(4) 0.008(3) 0.001(3) -0.002(2)
C27 0.069(4) 0.037(3) 0.066(5) -0.004(3) -0.006(3) 0.003(3)
C28 0.051(4) 0.040(3) 0.074(4) -0.009(4) 0.001(4) -0.008(3)
C29 0.041(3) 0.049(4) 0.090(5) -0.002(4) -0.002(3) -0.002(3)
C30 0.048(4) 0.044(3) 0.067(4) -0.004(3) 0.008(3) -0.003(3)
C31 0.084(6) 0.056(4) 0.097(7) -0.009(4) -0.032(4) -0.009(4)
C32 0.139(7) 0.064(4) 0.152(8) 0.004(6) -0.030(8) -0.046(5)
C33 0.120(7) 0.137(8) 0.105(8) -0.027(6) -0.038(6) -0.044(6)
C34 0.066(5) 0.141(7) 0.219(12) -0.056(8) -0.033(7) -0.034(5)
C35 0.059(4) 0.043(3) 0.050(4) -0.002(3) 0.019(3) -0.006(3)
C36 0.061(4) 0.046(3) 0.048(4) -0.014(3) 0.019(3) -0.005(3)
O1 0.076(3) 0.097(4) 0.069(4) -0.018(3) -0.002(2) 0.000(3)
C37 0.088(5) 0.087(6) 0.100(7) -0.003(5) -0.007(5) 0.010(4)
C38 0.122(8) 0.110(7) 0.111(8) -0.005(6) -0.025(7) -0.006(6)
O2 0.125(5) 0.094(4) 0.090(4) -0.018(3) 0.008(4) -0.014(4)
C39 0.159(8) 0.056(4) 0.099(6) -0.016(6) -0.001(7) -0.028(5)
C40 0.187(10) 0.103(7) 0.149(10) 0.049(7) -0.052(8) -0.087(7)
O3 0.229(8) 0.080(4) 0.176(8) 0.006(5) -0.085(7) -0.043(5)
C41 0.115(7) 0.106(7) 0.122(8) -0.032(6) -0.062(6) -0.015(6)
C42 0.196(10) 0.071(6) 0.118(8) -0.023(6) -0.042(8) 0.016(6)
O4 0.159(6) 0.153(6) 0.111(5) 0.000(5) -0.042(4) -0.052(5)
C43 0.134(8) 0.094(6) 0.136(9) 0.031(6) -0.019(7) -0.023(6)
C44 0.113(7) 0.057(5) 0.128(8) 0.006(5) -0.023(6) -0.025(4)
O5 0.088(4) 0.067(3) 0.096(4) -0.007(3) -0.003(3) -0.009(3)
C45 0.073(5) 0.081(5) 0.123(7) -0.024(5) 0.004(5) -0.021(4)
C46 0.056(4) 0.118(7) 0.095(6) 0.010(5) 0.001(4) -0.019(5)

loop_
_atom_type_symbol
_atom_type_description
_atom_type_scat_dispersion_real
_atom_type_scat_dispersion_imag
_atom_type_scat_source
C C 0.0033 0.0016 'International Tables Vol C Tables 4.2.6.8 and 6.1.1.4'
H H 0.0000 0.0000 'International Tables Vol C Tables 4.2.6.8 and 6.1.1.4'
N N 0.0061 0.0033 'International Tables Vol C Tables 4.2.6.8 and 6.1.1.4'
O O 0.0106 0.0060 'International Tables Vol C Tables 4.2.6.8 and 6.1.1.4'
Na Na 0.0362 0.0249 'International Tables Vol C Tables 4.2.6.8 and 6.1.1.4'
Mo Mo -1.6832 0.6857 'International Tables Vol C Tables 4.2.6.8 and 6.1.1.4'

loop_
_geom_angle_atom_site_label_1
_geom_angle_atom_site_label_2
_geom_angle_atom_site_label_3
_geom_angle
_geom_angle_site_symmetry_1
_geom_angle_site_symmetry_3
_geom_angle_publ_flag
N5 Mo1 N1 97.73(19) . . ?
N5 Mo1 N3 101.81(17) . . ?
N1 Mo1 N3 113.12(18) . . ?
N5 Mo1 N2 99.23(16) . . ?
N1 Mo1 N2 120.97(17) . . ?
N3 Mo1 N2 117.77(16) . . ?
N5 Mo1 N4 177.20(18) . . ?
N1 Mo1 N4 79.69(17) . . ?
N3 Mo1 N4 80.30(16) . . ?
N2 Mo1 N4 81.28(15) . . ?
N6 Na1 O3 131.9(3) . . ?
N6 Na1 O1 110.46(18) . . ?
O3 Na1 O1 106.7(2) . . ?
N6 Na1 O5 105.40(18) . . ?
O3 Na1 O5 116.3(3) . . ?
O1 Na1 O5 68.05(18) . . ?
N6 Na1 O2 102.1(2) . . ?
O3 Na1 O2 65.4(2) . . ?
O1 Na1 O2 67.78(19) . . ?
O5 Na1 O2 133.75(19) . . ?
N6 Na1 O4 118.7(2) . . ?
O3 Na1 O4 62.7(3) . . ?
O1 Na1 O4 119.7(2) . . ?
O5 Na1 O4 67.2(2) . . ?
O2 Na1 O4 127.3(2) . . ?
C1 N1 C11 113.6(4) . . ?
C1 N1 Mo1 129.3(4) . . ?
C11 N1 Mo1 116.7(4) . . ?
C13 N2 C23 112.7(4) . . ?
C13 N2 Mo1 130.8(3) . . ?
C23 N2 Mo1 113.3(3) . . ?
C25 N3 C35 113.4(4) . . ?
C25 N3 Mo1 126.3(3) . . ?
C35 N3 Mo1 113.9(3) . . ?
C36 N4 C12 112.9(4) . . ?
C36 N4 C24 112.3(4) . . ?
C12 N4 C24 111.3(4) . . ?
C36 N4 Mo1 106.5(3) . . ?
C12 N4 Mo1 107.9(3) . . ?
C24 N4 Mo1 105.5(3) . . ?
N6 N5 Mo1 178.2(5) . . ?
N5 N6 Na1 163.1(4) . . ?
C2 C1 N1 123.7(6) . . ?
C2 C1 C6 115.7(6) . . ?
N1 C1 C6 120.6(5) . . ?
C3 C2 C1 122.9(7) . . ?
C4 C3 C2 121.5(6) . . ?
C5 C4 C3 116.0(6) . . ?
C5 C4 C7 124.0(8) . . ?
C3 C4 C7 119.8(7) . . ?
C4 C5 C6 122.6(6) . . ?
C1 C6 C5 121.3(6) . . ?
C9 C7 C4 111.0(7) . . ?
C9 C7 C10 108.2(7) . . ?
C4 C7 C10 112.1(7) . . ?
C9 C7 C8 109.4(7) . . ?
C4 C7 C8 110.5(7) . . ?
C10 C7 C8 105.5(7) . . ?
N1 C11 C12 108.6(5) . . ?
N4 C12 C11 109.7(5) . . ?
N2 C13 C14 121.9(4) . . ?
N2 C13 C18 123.2(4) . . ?
C14 C13 C18 114.9(4) . . ?
C15 C14 C13 122.1(5) . . ?
C14 C15 C16 122.7(5) . . ?
C17 C16 C15 116.3(5) . . ?
C17 C16 C19 123.1(5) . . ?
C15 C16 C19 120.5(5) . . ?
C16 C17 C18 121.4(5) . . ?
C13 C18 C17 122.5(5) . . ?
C22 C19 C20 111.2(6) . . ?
C22 C19 C16 112.1(5) . . ?
C20 C19 C16 112.0(5) . . ?
C22 C19 C21 107.0(7) . . ?
C20 C19 C21 105.0(5) . . ?
C16 C19 C21 109.1(5) . . ?
N2 C23 C24 111.0(4) . . ?
N4 C24 C23 110.6(4) . . ?
C26 C25 N3 121.4(4) . . ?
C26 C25 C30 114.6(5) . . ?
N3 C25 C30 124.0(5) . . ?
C27 C26 C25 122.5(5) . . ?
C26 C27 C28 122.2(5) . . ?
C29 C28 C27 115.0(5) . . ?
C29 C28 C31 123.1(6) . . ?
C27 C28 C31 121.9(6) . . ?
C28 C29 C30 123.3(5) . . ?
C29 C30 C25 121.8(5) . . ?
C33 C31 C34 109.7(7) . . ?
C33 C31 C28 108.7(7) . . ?
C34 C31 C28 111.8(6) . . ?
C33 C31 C32 110.6(7) . . ?
C34 C31 C32 106.9(7) . . ?
C28 C31 C32 109.1(6) . . ?
N3 C35 C36 109.4(4) . . ?
N4 C36 C35 107.9(5) . . ?
C46 O1 C37 114.5(6) . . ?
C46 O1 Na1 114.5(4) . . ?
C37 O1 Na1 115.8(4) . . ?
O1 C37 C38 105.9(6) . . ?
O2 C38 C37 114.8(7) . . ?
C39 O2 C38 114.1(7) . . ?
C39 O2 Na1 114.0(5) . . ?
C38 O2 Na1 108.2(5) . . ?
O2 C39 C40 106.6(7) . . ?
O3 C40 C39 110.3(8) . . ?
C41 O3 C40 120.2(8) . . ?
C41 O3 Na1 120.2(5) . . ?
C40 O3 Na1 111.8(6) . . ?
O3 C41 C42 109.0(7) . . ?
O4 C42 C41 109.6(9) . . ?
C42 O4 C43 114.7(9) . . ?
C42 O4 Na1 117.3(6) . . ?
C43 O4 Na1 108.7(5) . . ?
O4 C43 C44 114.2(7) . . ?
O5 C44 C43 106.0(8) . . ?
C44 O5 C45 113.1(6) . . ?
C44 O5 Na1 114.4(4) . . ?
C45 O5 Na1 111.4(4) . . ?
C46 C45 O5 110.8(5) . . ?
O1 C46 C45 109.8(6) . . ?

loop_
_geom_bond_atom_site_label_1
_geom_bond_atom_site_label_2
_geom_bond_distance
_geom_bond_site_symmetry_2
_geom_bond_publ_flag
Mo1 N5 1.898(5) . ?
Mo1 N1 2.008(4) . ?
Mo1 N3 2.033(4) . ?
Mo1 N2 2.063(4) . ?
Mo1 N4 2.219(4) . ?
Na1 N6 2.362(5) . ?
Na1 O3 2.470(7) . ?
Na1 O1 2.473(5) . ?
Na1 O5 2.471(5) . ?
Na1 O2 2.561(6) . ?
Na1 O4 2.552(7) . ?
N1 C1 1.401(7) . ?
N1 C11 1.476(7) . ?
N2 C13 1.392(6) . ?
N2 C23 1.483(6) . ?
N3 C25 1.396(6) . ?
N3 C35 1.479(6) . ?
N4 C36 1.463(6) . ?
N4 C12 1.484(7) . ?
N4 C24 1.490(6) . ?
N5 N6 1.161(5) . ?
C1 C2 1.390(8) . ?
C1 C6 1.387(8) . ?
C2 C3 1.383(8) . ?
C3 C4 1.388(9) . ?
C4 C5 1.382(8) . ?
C4 C7 1.507(10) . ?
C5 C6 1.396(8) . ?
C7 C9 1.509(9) . ?
C7 C10 1.529(11) . ?
C7 C8 1.513(10) . ?
C11 C12 1.513(7) . ?
C13 C14 1.390(6) . ?
C13 C18 1.403(7) . ?
C14 C15 1.381(7) . ?
C15 C16 1.388(7) . ?
C16 C17 1.373(7) . ?
C16 C19 1.526(7) . ?
C17 C18 1.403(7) . ?
C19 C22 1.484(9) . ?
C19 C20 1.513(9) . ?
C19 C21 1.547(9) . ?
C23 C24 1.503(7) . ?
C25 C26 1.385(7) . ?
C25 C30 1.400(7) . ?
C26 C27 1.369(7) . ?
C27 C28 1.408(7) . ?
C28 C29 1.352(8) . ?
C28 C31 1.528(8) . ?
C29 C30 1.386(7) . ?
C31 C33 1.481(11) . ?
C31 C34 1.516(10) . ?
C31 C32 1.547(10) . ?
C35 C36 1.523(7) . ?
O1 C46 1.389(7) . ?
O1 C37 1.439(7) . ?
C37 C38 1.473(10) . ?
C38 O2 1.413(9) . ?
O2 C39 1.397(8) . ?
C39 C40 1.470(11) . ?
C40 O3 1.368(9) . ?
O3 C41 1.331(9) . ?
C41 C42 1.500(11) . ?
C42 O4 1.323(9) . ?
O4 C43 1.438(9) . ?
C43 C44 1.469(10) . ?
C44 O5 1.362(9) . ?
O5 C45 1.453(8) . ?
C45 C46 1.460(9) . ?

loop_
_geom_torsion_atom_site_label_1
_geom_torsion_atom_site_label_2
_geom_torsion_atom_site_label_3
_geom_torsion_atom_site_label_4
_geom_torsion
_geom_torsion_site_symmetry_1
_geom_torsion_site_symmetry_2
_geom_torsion_site_symmetry_3
_geom_torsion_site_symmetry_4
_geom_torsion_publ_flag
N5 Mo1 N1 C1 3.9(5) . . . . ?
N3 Mo1 N1 C1 -102.5(5) . . . . ?
N2 Mo1 N1 C1 109.6(4) . . . . ?
N4 Mo1 N1 C1 -177.2(5) . . . . ?
N5 Mo1 N1 C11 -169.4(4) . . . . ?
N3 Mo1 N1 C11 84.2(4) . . . . ?
N2 Mo1 N1 C11 -63.7(4) . . . . ?
N4 Mo1 N1 C11 9.5(4) . . . . ?
N5 Mo1 N2 C13 -21.5(4) . . . . ?
N1 Mo1 N2 C13 -126.4(4) . . . . ?
N3 Mo1 N2 C13 87.2(4) . . . . ?
N4 Mo1 N2 C13 161.3(4) . . . . ?
N5 Mo1 N2 C23 -179.1(3) . . . . ?
N1 Mo1 N2 C23 76.0(4) . . . . ?
N3 Mo1 N2 C23 -70.5(3) . . . . ?
N4 Mo1 N2 C23 3.6(3) . . . . ?
N5 Mo1 N3 C25 -22.1(4) . . . . ?
N1 Mo1 N3 C25 81.7(4) . . . . ?
N2 Mo1 N3 C25 -129.3(4) . . . . ?
N4 Mo1 N3 C25 156.0(4) . . . . ?
N5 Mo1 N3 C35 -171.8(3) . . . . ?
N1 Mo1 N3 C35 -68.0(4) . . . . ?
N2 Mo1 N3 C35 81.0(4) . . . . ?
N4 Mo1 N3 C35 6.3(4) . . . . ?
N5 Mo1 N4 C36 161(3) . . . . ?
N1 Mo1 N4 C36 137.4(4) . . . . ?
N3 Mo1 N4 C36 21.5(3) . . . . ?
N2 Mo1 N4 C36 -98.8(3) . . . . ?
N5 Mo1 N4 C12 39(4) . . . . ?
N1 Mo1 N4 C12 16.0(3) . . . . ?
N3 Mo1 N4 C12 -99.9(3) . . . . ?
N2 Mo1 N4 C12 139.8(3) . . . . ?
N5 Mo1 N4 C24 -80(3) . . . . ?
N1 Mo1 N4 C24 -103.1(3) . . . . ?
N3 Mo1 N4 C24 141.1(3) . . . . ?
N2 Mo1 N4 C24 20.8(3) . . . . ?
N1 Mo1 N5 N6 36(13) . . . . ?
N3 Mo1 N5 N6 152(13) . . . . ?
N2 Mo1 N5 N6 -87(13) . . . . ?
N4 Mo1 N5 N6 13(15) . . . . ?
Mo1 N5 N6 Na1 28(14) . . . . ?
O3 Na1 N6 N5 -153.2(13) . . . . ?
O1 Na1 N6 N5 68.6(14) . . . . ?
O5 Na1 N6 N5 -3.3(15) . . . . ?
O2 Na1 N6 N5 139.2(14) . . . . ?
O4 Na1 N6 N5 -75.4(14) . . . . ?
C11 N1 C1 C2 27.3(7) . . . . ?
Mo1 N1 C1 C2 -146.1(4) . . . . ?
C11 N1 C1 C6 -150.8(5) . . . . ?
Mo1 N1 C1 C6 35.8(7) . . . . ?
N1 C1 C2 C3 -178.8(5) . . . . ?
C6 C1 C2 C3 -0.6(8) . . . . ?
C1 C2 C3 C4 -1.5(10) . . . . ?
C2 C3 C4 C5 1.9(9) . . . . ?
C2 C3 C4 C7 178.3(6) . . . . ?
C3 C4 C5 C6 -0.4(9) . . . . ?
C7 C4 C5 C6 -176.6(6) . . . . ?
C2 C1 C6 C5 2.1(8) . . . . ?
N1 C1 C6 C5 -179.6(4) . . . . ?
C4 C5 C6 C1 -1.7(8) . . . . ?
C5 C4 C7 C9 114.0(8) . . . . ?
C3 C4 C7 C9 -62.1(9) . . . . ?
C5 C4 C7 C10 -7.1(9) . . . . ?
C3 C4 C7 C10 176.7(6) . . . . ?
C5 C4 C7 C8 -124.5(7) . . . . ?
C3 C4 C7 C8 59.4(9) . . . . ?
C1 N1 C11 C12 152.8(5) . . . . ?
Mo1 N1 C11 C12 -32.9(6) . . . . ?
C36 N4 C12 C11 -154.9(5) . . . . ?
C24 N4 C12 C11 77.7(6) . . . . ?
Mo1 N4 C12 C11 -37.6(5) . . . . ?
N1 C11 C12 N4 45.9(6) . . . . ?
C23 N2 C13 C14 -167.5(4) . . . . ?
Mo1 N2 C13 C14 34.8(6) . . . . ?
C23 N2 C13 C18 12.0(6) . . . . ?
Mo1 N2 C13 C18 -145.7(4) . . . . ?
N2 C13 C14 C15 -176.6(4) . . . . ?
C18 C13 C14 C15 3.8(7) . . . . ?
C13 C14 C15 C16 -0.9(8) . . . . ?
C14 C15 C16 C17 -2.1(8) . . . . ?
C14 C15 C16 C19 174.5(5) . . . . ?
C15 C16 C17 C18 1.9(8) . . . . ?
C19 C16 C17 C18 -174.5(5) . . . . ?
N2 C13 C18 C17 176.5(5) . . . . ?
C14 C13 C18 C17 -4.0(7) . . . . ?
C16 C17 C18 C13 1.2(8) . . . . ?
C17 C16 C19 C22 115.4(8) . . . . ?
C15 C16 C19 C22 -60.9(8) . . . . ?
C17 C16 C19 C20 -10.5(8) . . . . ?
C15 C16 C19 C20 173.2(6) . . . . ?
C17 C16 C19 C21 -126.3(6) . . . . ?
C15 C16 C19 C21 57.4(7) . . . . ?
C13 N2 C23 C24 170.2(4) . . . . ?
Mo1 N2 C23 C24 -28.0(5) . . . . ?
C36 N4 C24 C23 73.9(5) . . . . ?
C12 N4 C24 C23 -158.5(4) . . . . ?
Mo1 N4 C24 C23 -41.7(5) . . . . ?
N2 C23 C24 N4 47.5(6) . . . . ?
C35 N3 C25 C26 -164.4(5) . . . . ?
Mo1 N3 C25 C26 45.8(6) . . . . ?
C35 N3 C25 C30 15.5(7) . . . . ?
Mo1 N3 C25 C30 -134.3(5) . . . . ?
N3 C25 C26 C27 -174.2(5) . . . . ?
C30 C25 C26 C27 5.9(8) . . . . ?
C25 C26 C27 C28 0.1(9) . . . . ?
C26 C27 C28 C29 -5.0(9) . . . . ?
C26 C27 C28 C31 175.6(6) . . . . ?
C27 C28 C29 C30 3.7(10) . . . . ?
C31 C28 C29 C30 -176.9(6) . . . . ?
C28 C29 C30 C25 2.5(10) . . . . ?
C26 C25 C30 C29 -7.2(8) . . . . ?
N3 C25 C30 C29 172.9(5) . . . . ?
C29 C28 C31 C33 125.6(8) . . . . ?
C27 C28 C31 C33 -55.0(9) . . . . ?
C29 C28 C31 C34 4.3(11) . . . . ?
C27 C28 C31 C34 -176.3(7) . . . . ?
C29 C28 C31 C32 -113.7(8) . . . . ?
C27 C28 C31 C32 65.7(9) . . . . ?
C25 N3 C35 C36 173.7(4) . . . . ?
Mo1 N3 C35 C36 -32.6(6) . . . . ?
C12 N4 C36 C35 74.2(5) . . . . ?
C24 N4 C36 C35 -159.0(4) . . . . ?
Mo1 N4 C36 C35 -44.0(5) . . . . ?
N3 C35 C36 N4 51.4(6) . . . . ?
N6 Na1 O1 C46 -113.0(5) . . . . ?
O3 Na1 O1 C46 98.1(5) . . . . ?
O5 Na1 O1 C46 -14.1(4) . . . . ?
O2 Na1 O1 C46 151.8(5) . . . . ?
O4 Na1 O1 C46 30.5(5) . . . . ?
N6 Na1 O1 C37 110.4(5) . . . . ?
O3 Na1 O1 C37 -38.4(5) . . . . ?
O5 Na1 O1 C37 -150.7(5) . . . . ?
O2 Na1 O1 C37 15.2(5) . . . . ?
O4 Na1 O1 C37 -106.1(5) . . . . ?
C46 O1 C37 C38 -178.9(6) . . . . ?
Na1 O1 C37 C38 -42.3(7) . . . . ?
O1 C37 C38 O2 60.9(9) . . . . ?
C37 C38 O2 C39 81.1(9) . . . . ?
C37 C38 O2 Na1 -47.0(8) . . . . ?
N6 Na1 O2 C39 140.3(5) . . . . ?
O3 Na1 O2 C39 9.5(6) . . . . ?
O1 Na1 O2 C39 -112.4(6) . . . . ?
O5 Na1 O2 C39 -94.2(6) . . . . ?
O4 Na1 O2 C39 -1.1(6) . . . . ?
N6 Na1 O2 C38 -91.6(5) . . . . ?
O3 Na1 O2 C38 137.6(6) . . . . ?
O1 Na1 O2 C38 15.7(5) . . . . ?
O5 Na1 O2 C38 33.9(6) . . . . ?
O4 Na1 O2 C38 127.0(5) . . . . ?
C38 O2 C39 C40 -163.7(8) . . . . ?
Na1 O2 C39 C40 -38.7(8) . . . . ?
O2 C39 C40 O3 63.4(11) . . . . ?
C39 C40 O3 C41 154.8(9) . . . . ?
C39 C40 O3 Na1 -55.9(10) . . . . ?
N6 Na1 O3 C41 89.3(8) . . . . ?
O1 Na1 O3 C41 -131.4(8) . . . . ?
O5 Na1 O3 C41 -58.1(9) . . . . ?
O2 Na1 O3 C41 173.5(9) . . . . ?
O4 Na1 O3 C41 -16.0(8) . . . . ?
N6 Na1 O3 C40 -60.0(8) . . . . ?
O1 Na1 O3 C40 79.3(8) . . . . ?
O5 Na1 O3 C40 152.6(7) . . . . ?
O2 Na1 O3 C40 24.2(7) . . . . ?
O4 Na1 O3 C40 -165.3(9) . . . . ?
C40 O3 C41 C42 -172.6(10) . . . . ?
Na1 O3 C41 C42 40.7(11) . . . . ?
O3 C41 C42 O4 -51.4(12) . . . . ?
C41 C42 O4 C43 168.9(8) . . . . ?
C41 C42 O4 Na1 39.6(11) . . . . ?
N6 Na1 O4 C42 -140.1(8) . . . . ?
O3 Na1 O4 C42 -15.1(8) . . . . ?
O1 Na1 O4 C42 79.3(8) . . . . ?
O5 Na1 O4 C42 124.3(8) . . . . ?
O2 Na1 O4 C42 -4.2(9) . . . . ?
N6 Na1 O4 C43 87.8(6) . . . . ?
O3 Na1 O4 C43 -147.2(7) . . . . ?
O1 Na1 O4 C43 -52.8(7) . . . . ?
O5 Na1 O4 C43 -7.8(5) . . . . ?
O2 Na1 O4 C43 -136.3(6) . . . . ?
C42 O4 C43 C44 -94.8(10) . . . . ?
Na1 O4 C43 C44 38.7(10) . . . . ?
O4 C43 C44 O5 -61.7(10) . . . . ?
C43 C44 O5 C45 -178.9(6) . . . . ?
C43 C44 O5 Na1 52.1(7) . . . . ?
N6 Na1 O5 C44 -140.0(5) . . . . ?
O3 Na1 O5 C44 15.4(6) . . . . ?
O1 Na1 O5 C44 113.7(5) . . . . ?
O2 Na1 O5 C44 95.6(6) . . . . ?
O4 Na1 O5 C44 -24.8(5) . . . . ?
N6 Na1 O5 C45 90.2(4) . . . . ?
O3 Na1 O5 C45 -114.4(5) . . . . ?
O1 Na1 O5 C45 -16.0(4) . . . . ?
O2 Na1 O5 C45 -34.2(6) . . . . ?
O4 Na1 O5 C45 -154.6(5) . . . . ?
C44 O5 C45 C46 -86.3(8) . . . . ?
Na1 O5 C45 C46 44.1(7) . . . . ?
C37 O1 C46 C45 179.4(6) . . . . ?
Na1 O1 C46 C45 42.2(7) . . . . ?
O5 C45 C46 O1 -57.9(8) . . . . ?
